data_4327396
loop_
_publ_author_name
'Nancy L. S. Yue'
'Dana J. Eisler'
'Michael C. Jennings'
'Richard J. Puddephatt'

_publ_section_title
;
 Macrocyclic and Lantern Complexes of Palladium(II) with
 Bis(amidopyridine) Ligands: Synthesis, Structure, and Host-Guest
 Chemistry
;
_journal_name_full 'Inorganic Chemistry'
_journal_page_first 7671
_journal_page_last 7681
_journal_paper_doi 10.1021/ic048893+
_journal_volume 43
_journal_year 2004
_chemical_formula_sum 'C92 H92 Cl16 N16 O16 Pd2'
_chemical_formula_weight 2457.82
_chemical_name_systematic
; 
 ? 
;
_space_group_IT_number 85
_symmetry_cell_setting tetragonal
_symmetry_space_group_name_Hall '-P 4a'
_symmetry_space_group_name_H-M 'P 4/n :2'
_atom_sites_solution_hydrogens geom
_atom_sites_solution_primary Patterson
_atom_sites_solution_secondary difmap
_audit_creation_method SHELXL-97
_cell_angle_alpha 90.00
_cell_angle_beta 90.00
_cell_angle_gamma 90.00
_cell_formula_units_Z 2
_cell_length_a 19.8814(2)
_cell_length_b 19.8814(2)
_cell_length_c 15.8966(2)
_cell_measurement_temperature 200(2)
_cell_volume 6283.45(12)
_computing_cell_refinement 'Nonius DENZO'
_computing_data_collection 'Nonius COLLECT'
_computing_data_reduction 'Nonius DENZO'
_computing_molecular_graphics 'Bruker SHELXTL'
_computing_publication_material 'Bruker SHELXTL'
_computing_structure_refinement 'SHELXL-97 (Sheldrick, 1997)'
_computing_structure_solution 'SHELXS-97 (Sheldrick, 1990)'
_diffrn_ambient_temperature 200(2)
_diffrn_measured_fraction_theta_full 0.999
_diffrn_measured_fraction_theta_max 0.999
_diffrn_measurement_device_type 'Nonius Kappa-CCD'
_diffrn_measurement_method 'phi/omega scans'
_diffrn_radiation_monochromator graphite
_diffrn_radiation_source 'fine-focus sealed tube'
_diffrn_radiation_type MoK\a
_diffrn_radiation_wavelength 0.71073
_diffrn_reflns_av_R_equivalents 0.074
_diffrn_reflns_av_sigmaI/netI 0.0321
_diffrn_reflns_limit_h_max 25
_diffrn_reflns_limit_h_min -25
_diffrn_reflns_limit_k_max 18
_diffrn_reflns_limit_k_min -18
_diffrn_reflns_limit_l_max 20
_diffrn_reflns_limit_l_min -20
_diffrn_reflns_number 81158
_diffrn_reflns_theta_full 27.49
_diffrn_reflns_theta_max 27.49
_diffrn_reflns_theta_min 2.56
_exptl_absorpt_coefficient_mu 0.685
_exptl_absorpt_correction_T_max 0.8584
_exptl_absorpt_correction_T_min 0.7808
_exptl_absorpt_correction_type integration
_exptl_crystal_colour colourless
_exptl_crystal_density_diffrn 1.299
_exptl_crystal_description 'square prism'
_exptl_crystal_F_000 2496
_exptl_crystal_size_max 0.38
_exptl_crystal_size_mid 0.23
_exptl_crystal_size_min 0.23
_refine_diff_density_max 1.210
_refine_diff_density_min -0.622
_refine_diff_density_rms 0.157
_refine_ls_extinction_method none
_refine_ls_goodness_of_fit_ref 1.058
_refine_ls_hydrogen_treatment mixed
_refine_ls_matrix_type full
_refine_ls_number_parameters 427
_refine_ls_number_reflns 7219
_refine_ls_number_restraints 36
_refine_ls_restrained_S_all 1.061
_refine_ls_R_factor_all 0.0977
_refine_ls_R_factor_gt 0.0764
_refine_ls_shift/su_max 0.055
_refine_ls_shift/su_mean 0.007
_refine_ls_structure_factor_coef Fsqd
_refine_ls_weighting_details 'calc w=1/[\s^2^(Fo^2^)+(0.1742P)^2^+7.3235P] where P=(Fo^2^+2Fc^2^)/3'
_refine_ls_weighting_scheme calc
_refine_ls_wR_factor_gt 0.2414
_refine_ls_wR_factor_ref 0.2668
_reflns_number_gt 5355
_reflns_number_total 7219
_reflns_threshold_expression >2sigma(I)
_cod_data_source_file ic0488932Bsi20040811_112932_6.cif
_cod_data_source_block 3c
_cod_original_sg_symbol_H-M 'P 4/n'
_cod_database_code 4327396

loop_
_symmetry_equiv_pos_as_xyz
'x, y, z'
'-x+1/2, -y+1/2, z'
'-y+1/2, x, z'
'y, -x+1/2, z'
'-x, -y, -z'
'x-1/2, y-1/2, -z'
'y-1/2, -x, -z'
'-y, x-1/2, -z'

loop_
_atom_site_label
_atom_site_type_symbol
_atom_site_fract_x
_atom_site_fract_y
_atom_site_fract_z
_atom_site_U_iso_or_equiv
_atom_site_adp_type
_atom_site_occupancy
_atom_site_symmetry_multiplicity
_atom_site_calc_flag
_atom_site_refinement_flags
_atom_site_disorder_assembly
_atom_site_disorder_group
Pd1 Pd 0.2500 0.2500 1.14079(4) 0.0412(2) Uani 1 4 d S . .
Pd2 Pd 0.2500 0.2500 0.54622(3) 0.0338(2) Uani 1 4 d S . .
Cl1 Cl 0.2500 0.2500 0.35276(13) 0.0469(5) Uani 1 4 d S . .
O2 O 0.2500 0.2500 0.7402(5) 0.067(2) Uani 1 4 d S . .
O3 O 0.2500 0.2500 0.9518(4) 0.0591(19) Uani 1 4 d S . .
Cl4 Cl 0.1075(5) 0.2963(4) 0.8392(8) 0.058(2) Uani 0.25 1 d P A 1
Cl5 Cl 0.1424(5) 0.1550(5) 0.8438(6) 0.069(2) Uani 0.25 1 d P B 2
O5 O 0.1729(8) 0.1246(6) 0.8386(6) 0.057(3) Uani 0.50 1 d P C 3
C1 C 0.0801(2) -0.0099(2) 0.8413(3) 0.0436(10) Uani 1 1 d . . .
H1A H 0.0782 0.0378 0.8426 0.052 Uiso 1 1 calc R . .
C2 C 0.0840(2) -0.0463(2) 0.9152(3) 0.0472(10) Uani 1 1 d . . .
C3 C 0.0866(3) -0.1165(2) 0.9124(3) 0.0558(12) Uani 1 1 d . . .
H3A H 0.0880 -0.1411 0.9636 0.067 Uiso 1 1 calc R . .
C4 C 0.0871(3) -0.1506(3) 0.8370(3) 0.0607(14) Uani 1 1 d . D .
C5 C 0.0821(3) -0.1137(2) 0.7632(3) 0.0543(12) Uani 1 1 d . . .
H5A H 0.0810 -0.1364 0.7107 0.065 Uiso 1 1 calc R . .
C6 C 0.0788(2) -0.0440(2) 0.7653(3) 0.0466(10) Uani 1 1 d . . .
C7 C 0.0921(5) -0.2277(3) 0.8331(5) 0.088(2) Uani 1 1 d . . .
C8 C 0.1482(9) -0.2516(10) 0.9095(12) 0.102(5) Uiso 0.50 1 d P D 1
H8A H 0.1271 -0.2471 0.9649 0.154 Uiso 0.50 1 calc PR D 1
H8B H 0.1882 -0.2229 0.9067 0.154 Uiso 0.50 1 calc PR D 1
H8C H 0.1613 -0.2986 0.9005 0.154 Uiso 0.50 1 calc PR D 1
C9 C 0.0297(17) -0.2587(17) 0.870(2) 0.186(13) Uiso 0.50 1 d P D 1
H9A H 0.0160 -0.2331 0.9200 0.279 Uiso 0.50 1 calc PR D 1
H9B H 0.0391 -0.3053 0.8863 0.279 Uiso 0.50 1 calc PR D 1
H9C H -0.0065 -0.2578 0.8284 0.279 Uiso 0.50 1 calc PR D 1
C10 C 0.1287(11) -0.2532(10) 0.7552(12) 0.101(6) Uiso 0.50 1 d P D 1
H10A H 0.0963 -0.2739 0.7167 0.152 Uiso 0.50 1 calc PR D 1
H10B H 0.1625 -0.2866 0.7718 0.152 Uiso 0.50 1 calc PR D 1
H10C H 0.1510 -0.2154 0.7269 0.152 Uiso 0.50 1 calc PR D 1
C8 C 0.1067(9) -0.2620(8) 0.9111(11) 0.091(4) Uiso 0.50 1 d P D 2
H8D H 0.0724 -0.2504 0.9530 0.137 Uiso 0.50 1 calc PR D 2
H8E H 0.1510 -0.2481 0.9317 0.137 Uiso 0.50 1 calc PR D 2
H8F H 0.1064 -0.3107 0.9017 0.137 Uiso 0.50 1 calc PR D 2
C9 C 0.0255(7) -0.2582(7) 0.8002(9) 0.075(3) Uiso 0.50 1 d P D 2
H9D H -0.0109 -0.2481 0.8399 0.112 Uiso 0.50 1 calc PR D 2
H9E H 0.0304 -0.3071 0.7947 0.112 Uiso 0.50 1 calc PR D 2
H9F H 0.0147 -0.2388 0.7452 0.112 Uiso 0.50 1 calc PR D 2
C10 C 0.1544(9) -0.2444(9) 0.7677(12) 0.088(5) Uiso 0.50 1 d P D 2
H10D H 0.1943 -0.2187 0.7843 0.132 Uiso 0.50 1 calc PR D 2
H10E H 0.1413 -0.2318 0.7104 0.132 Uiso 0.50 1 calc PR D 2
H10F H 0.1647 -0.2926 0.7696 0.132 Uiso 0.50 1 calc PR D 2
N11 N 0.1791(2) 0.1772(2) 1.1428(2) 0.0441(8) Uani 1 1 d . . .
C12 C 0.1662(2) 0.1388(2) 1.0758(3) 0.0444(9) Uani 1 1 d . . .
H12A H 0.1898 0.1475 1.0250 0.053 Uiso 1 1 calc R . .
C13 C 0.1195(2) 0.0865(3) 1.0775(3) 0.0482(10) Uani 1 1 d . . .
C14 C 0.0854(3) 0.0741(3) 1.1509(3) 0.0621(15) Uani 1 1 d . . .
H14A H 0.0530 0.0391 1.1540 0.075 Uiso 1 1 calc R . .
C15 C 0.0993(3) 0.1137(3) 1.2202(3) 0.0666(15) Uani 1 1 d . . .
H15A H 0.0765 0.1057 1.2718 0.080 Uiso 1 1 calc R . .
C16 C 0.1458(3) 0.1643(3) 1.2149(3) 0.0601(13) Uani 1 1 d . . .
H16A H 0.1548 0.1910 1.2632 0.072 Uiso 1 1 calc R . .
N17 N 0.1111(2) 0.0488(2) 1.0037(3) 0.0545(10) Uani 1 1 d . . .
H17A H 0.1242 0.0673 0.9561 0.065 Uiso 1 1 calc R . .
C18 C 0.0843(3) -0.0142(3) 0.9999(3) 0.0515(11) Uani 1 1 d . . .
O19 O 0.0635(2) -0.0430(2) 1.0610(2) 0.0729(12) Uani 1 1 d . . .
N21 N 0.17008(18) 0.18592(18) 0.5463(2) 0.0382(8) Uani 1 1 d . . .
C22 C 0.1608(2) 0.1426(2) 0.6102(3) 0.0395(9) Uani 1 1 d . . .
H22A H 0.1914 0.1435 0.6561 0.047 Uiso 1 1 calc R . .
C23 C 0.1084(2) 0.0967(2) 0.6118(3) 0.0440(9) Uani 1 1 d . . .
C24 C 0.0631(2) 0.0962(3) 0.5446(3) 0.0539(12) Uani 1 1 d . . .
H24A H 0.0263 0.0658 0.5438 0.065 Uiso 1 1 calc R . .
C25 C 0.0734(3) 0.1413(3) 0.4788(3) 0.0574(12) Uani 1 1 d . . .
H25A H 0.0435 0.1417 0.4321 0.069 Uiso 1 1 calc R . .
C26 C 0.1267(2) 0.1852(3) 0.4815(3) 0.0499(11) Uani 1 1 d . . .
H26A H 0.1330 0.2158 0.4363 0.060 Uiso 1 1 calc R . .
N27 N 0.1031(2) 0.0548(2) 0.6813(3) 0.0482(9) Uani 1 1 d . . .
H27A H 0.1195 0.0699 0.7291 0.058 Uiso 1 1 calc R . .
C28 C 0.0748(2) -0.0078(2) 0.6825(3) 0.0495(11) Uani 1 1 d . . .
O29 O 0.0491(2) -0.03317(19) 0.6206(3) 0.0685(11) Uani 1 1 d . . .
C30 C 0.0263(7) -0.1935(7) 1.2259(8) 0.137(9) Uani 0.50 1 d PD E 1
H30A H -0.0157 -0.1875 1.1920 0.164 Uiso 0.50 1 calc PR E 1
Cl31 Cl 0.0063(4) -0.2303(3) 1.3190(4) 0.1312(19) Uani 0.50 1 d PD E 1
Cl32 Cl 0.0570(3) -0.1141(3) 1.2548(4) 0.1185(16) Uani 0.50 1 d PD E 1
Cl33 Cl 0.0838(6) -0.2414(6) 1.1677(7) 0.166(5) Uani 0.50 1 d PD E 1
C40 C 0.1412(6) -0.0546(6) 0.4596(10) 0.092(9) Uani 0.30 1 d PD F 2
H40A H 0.1096 -0.0394 0.5047 0.111 Uiso 0.30 1 calc PR F 2
Cl41 Cl 0.1006(4) -0.0535(8) 0.3619(6) 0.163(5) Uani 0.30 1 d PD F 2
Cl42 Cl 0.1563(6) -0.1408(4) 0.4693(6) 0.137(3) Uani 0.30 1 d PD F 2
Cl43 Cl 0.2158(5) -0.0136(6) 0.4688(7) 0.122(4) Uani 0.30 1 d PD F 2
C50 C 0.0160(10) -0.188(2) 1.1450(10) 0.110(17) Uani 0.20 1 d PD G 3
H50A H 0.0317 -0.1407 1.1343 0.132 Uiso 0.20 1 calc PR G 3
Cl51 Cl -0.0215(10) -0.1873(14) 1.2434(10) 0.195(10) Uani 0.20 1 d PD G 3
Cl52 Cl 0.0871(8) -0.2375(10) 1.1452(10) 0.080(4) Uani 0.20 1 d PD G 3
Cl53 Cl -0.0365(7) -0.2086(7) 1.0620(7) 0.115(4) Uani 0.20 1 d PD G 3
Cl61 Cl 0.0317(5) -0.1395(6) 1.1823(12) 0.145(5) Uani 0.25 1 d P H 4
O62 O 0.2207(6) -0.0432(8) 0.5721(12) 0.151(7) Uani 0.50 1 d P I 4
O63 O 0.1845(8) -0.0024(11) 0.4217(12) 0.158(7) Uani 0.50 1 d P J 4

loop_
_atom_site_aniso_label
_atom_site_aniso_U_11
_atom_site_aniso_U_22
_atom_site_aniso_U_33
_atom_site_aniso_U_23
_atom_site_aniso_U_13
_atom_site_aniso_U_12
Pd1 0.0448(3) 0.0448(3) 0.0339(4) 0.000 0.000 0.000
Pd2 0.0375(3) 0.0375(3) 0.0265(3) 0.000 0.000 0.000
Cl1 0.0549(8) 0.0549(8) 0.0310(10) 0.000 0.000 0.000
O2 0.074(3) 0.074(3) 0.053(4) 0.000 0.000 0.000
O3 0.075(3) 0.075(3) 0.026(3) 0.000 0.000 0.000
Cl4 0.049(4) 0.062(5) 0.063(4) 0.006(4) -0.001(3) 0.011(3)
Cl5 0.073(5) 0.074(5) 0.060(4) 0.009(4) -0.010(3) -0.027(4)
O5 0.091(12) 0.050(9) 0.031(4) 0.002(6) -0.004(8) -0.035(7)
C1 0.047(2) 0.039(2) 0.044(2) -0.0030(17) 0.0051(18) -0.0080(18)
C2 0.053(2) 0.043(2) 0.046(3) 0.0018(19) 0.004(2) -0.0092(19)
C3 0.067(3) 0.047(2) 0.053(3) 0.009(2) 0.000(2) -0.008(2)
C4 0.082(4) 0.038(2) 0.061(3) 0.003(2) 0.002(3) -0.009(2)
C5 0.070(3) 0.039(2) 0.053(3) -0.007(2) 0.006(2) -0.008(2)
C6 0.050(2) 0.044(2) 0.045(2) 0.0017(19) 0.007(2) -0.0094(19)
C7 0.134(7) 0.041(3) 0.091(5) 0.004(3) -0.001(4) -0.002(3)
N11 0.045(2) 0.050(2) 0.0374(19) -0.0005(15) -0.0012(15) -0.0003(16)
C12 0.046(2) 0.050(2) 0.037(2) -0.0013(18) 0.0018(18) 0.0000(18)
C13 0.045(2) 0.063(3) 0.037(2) -0.005(2) -0.0030(18) -0.004(2)
C14 0.050(3) 0.085(4) 0.051(3) -0.008(3) 0.008(2) -0.023(3)
C15 0.067(3) 0.091(4) 0.042(3) -0.011(3) 0.013(2) -0.028(3)
C16 0.062(3) 0.079(4) 0.039(3) -0.011(2) 0.008(2) -0.015(3)
N17 0.062(2) 0.060(2) 0.042(2) -0.0023(18) 0.0009(18) -0.015(2)
C18 0.057(3) 0.055(3) 0.042(3) 0.002(2) 0.001(2) -0.007(2)
O19 0.097(3) 0.071(3) 0.050(2) 0.0057(18) 0.015(2) -0.019(2)
N21 0.0391(18) 0.0421(18) 0.0334(18) -0.0018(13) 0.0016(13) -0.0038(14)
C22 0.044(2) 0.041(2) 0.033(2) 0.0030(16) 0.0003(17) -0.0004(17)
C23 0.044(2) 0.048(2) 0.040(2) 0.0007(18) 0.0016(18) -0.0049(18)
C24 0.047(3) 0.064(3) 0.050(3) 0.005(2) -0.002(2) -0.016(2)
C25 0.052(3) 0.073(3) 0.048(3) 0.012(2) -0.010(2) -0.013(2)
C26 0.048(2) 0.064(3) 0.038(2) 0.008(2) -0.0048(19) -0.006(2)
N27 0.057(2) 0.049(2) 0.0386(19) 0.0041(17) -0.0001(17) -0.0153(17)
C28 0.054(3) 0.048(2) 0.047(3) 0.000(2) 0.006(2) -0.009(2)
O29 0.098(3) 0.056(2) 0.051(2) -0.0074(17) -0.004(2) -0.023(2)
C30 0.051(8) 0.26(3) 0.103(14) 0.049(16) 0.013(8) -0.035(12)
Cl31 0.187(5) 0.101(3) 0.105(3) 0.005(3) 0.044(4) -0.032(3)
Cl32 0.103(3) 0.107(3) 0.145(5) 0.013(3) 0.039(3) 0.019(3)
Cl33 0.167(7) 0.133(7) 0.199(10) -0.056(6) 0.103(6) -0.032(5)
C40 0.063(11) 0.080(13) 0.13(2) -0.067(14) 0.067(13) -0.026(10)
Cl41 0.058(4) 0.318(16) 0.113(6) -0.021(8) 0.036(4) 0.007(6)
Cl42 0.186(9) 0.070(4) 0.156(8) -0.019(4) 0.029(7) -0.034(5)
Cl43 0.100(6) 0.146(8) 0.119(8) -0.053(6) 0.020(5) -0.049(6)
C50 0.10(3) 0.18(5) 0.049(19) 0.01(2) 0.032(19) 0.02(3)
Cl51 0.160(15) 0.31(3) 0.110(12) -0.059(15) 0.017(11) 0.093(18)
Cl52 0.078(7) 0.099(8) 0.063(5) 0.002(5) -0.015(6) 0.002(6)
Cl53 0.124(9) 0.137(9) 0.082(7) -0.006(6) -0.017(6) 0.014(7)
Cl61 0.095(7) 0.102(7) 0.237(16) 0.078(9) -0.028(9) -0.010(6)
O62 0.064(6) 0.175(14) 0.214(18) -0.085(13) -0.009(8) 0.012(7)
O63 0.112(12) 0.212(17) 0.148(16) -0.075(14) 0.070(11) -0.003(12)

loop_
_atom_type_symbol
_atom_type_description
_atom_type_scat_dispersion_real
_atom_type_scat_dispersion_imag
_atom_type_scat_source
C C 0.0033 0.0016 'International Tables Vol C Tables 4.2.6.8 and 6.1.1.4'
H H 0.0000 0.0000 'International Tables Vol C Tables 4.2.6.8 and 6.1.1.4'
N N 0.0061 0.0033 'International Tables Vol C Tables 4.2.6.8 and 6.1.1.4'
O O 0.0106 0.0060 'International Tables Vol C Tables 4.2.6.8 and 6.1.1.4'
Cl Cl 0.1484 0.1585 'International Tables Vol C Tables 4.2.6.8 and 6.1.1.4'
Pd Pd -0.9988 1.0072 'International Tables Vol C Tables 4.2.6.8 and 6.1.1.4'

loop_
_geom_angle_atom_site_label_1
_geom_angle_atom_site_label_2
_geom_angle_atom_site_label_3
_geom_angle
_geom_angle_site_symmetry_1
_geom_angle_site_symmetry_3
N11 Pd1 N11 178.2(2) 2 .
N11 Pd1 N11 89.986(4) 2 4
N11 Pd1 N11 89.986(4) . 4
N11 Pd1 N11 89.986(4) 2 3
N11 Pd1 N11 89.986(4) . 3
N11 Pd1 N11 178.2(2) 4 3
N21 Pd2 N21 90.000(1) 4 2
N21 Pd2 N21 90.000(1) 4 .
N21 Pd2 N21 179.9(2) 2 .
N21 Pd2 N21 179.95(18) 4 3
N21 Pd2 N21 90.000(1) 2 3
N21 Pd2 N21 90.0 . 3
C2 C1 C6 119.1(4) . .
C1 C2 C3 119.9(4) . .
C1 C2 C18 123.0(4) . .
C3 C2 C18 117.1(4) . .
C4 C3 C2 121.3(5) . .
C3 C4 C5 118.4(5) . .
C3 C4 C7 121.8(5) . .
C5 C4 C7 119.8(5) . .
C6 C5 C4 120.8(5) . .
C1 C6 C5 120.5(5) . .
C1 C6 C28 122.0(4) . .
C5 C6 C28 117.5(4) . .
C8 C7 C9 68.6(15) . .
C8 C7 C10 116.5(12) . .
C9 C7 C10 125.2(17) . .
C8 C7 C4 116.6(9) . .
C9 C7 C4 109.8(15) . .
C10 C7 C4 113.3(9) . .
C8 C7 C9 106.0(10) . .
C9 C7 C9 42.8(13) . .
C10 C7 C9 90.3(11) . .
C4 C7 C9 110.4(8) . .
C8 C7 C10 107.2(11) . .
C9 C7 C10 141.5(16) . .
C10 C7 C10 20.4(10) . .
C4 C7 C10 106.0(8) . .
C9 C7 C10 110.6(10) . .
C8 C7 C8 29.7(8) . .
C9 C7 C8 98.3(15) . .
C10 C7 C8 100.0(11) . .
C4 C7 C8 106.8(8) . .
C9 C7 C8 133.3(9) . .
C10 C7 C8 84.4(11) . .
C12 N11 C16 118.4(4) . .
C12 N11 Pd1 122.0(3) . .
C16 N11 Pd1 119.5(3) . .
N11 C12 C13 122.5(4) . .
C14 C13 C12 118.7(5) . .
C14 C13 N17 123.8(5) . .
C12 C13 N17 117.5(4) . .
C13 C14 C15 118.5(5) . .
C16 C15 C14 120.3(5) . .
N11 C16 C15 121.5(5) . .
C18 N17 C13 125.1(4) . .
O19 C18 N17 122.6(5) . .
O19 C18 C2 121.7(5) . .
N17 C18 C2 115.8(4) . .
C26 N21 C22 118.9(4) . .
C26 N21 Pd2 120.5(3) . .
C22 N21 Pd2 120.5(3) . .
N21 C22 C23 122.6(4) . .
C22 C23 N27 117.9(4) . .
C22 C23 C24 118.4(4) . .
N27 C23 C24 123.7(4) . .
C25 C24 C23 118.4(4) . .
C26 C25 C24 119.9(5) . .
N21 C26 C25 121.8(4) . .
C28 N27 C23 126.2(4) . .
O29 C28 N27 122.6(5) . .
O29 C28 C6 122.1(4) . .
N27 C28 C6 115.3(4) . .
Cl31 C30 Cl33 112.3(9) . .
Cl31 C30 Cl32 104.0(7) . .
Cl33 C30 Cl32 113.6(8) . .
Cl43 C40 Cl42 108.2(9) . .
Cl43 C40 Cl41 118.2(10) . .
Cl42 C40 Cl41 99.7(9) . .
Cl52 C50 Cl51 110.7(16) . .
Cl52 C50 Cl53 110.9(14) . .
Cl51 C50 Cl53 115.4(16) . .

loop_
_geom_bond_atom_site_label_1
_geom_bond_atom_site_label_2
_geom_bond_distance
_geom_bond_site_symmetry_2
Pd1 N11 2.021(4) 2
Pd1 N11 2.021(4) .
Pd1 N11 2.021(4) 4
Pd1 N11 2.021(4) 3
Pd2 N21 2.037(3) 4
Pd2 N21 2.037(3) 2
Pd2 N21 2.037(3) .
Pd2 N21 2.037(3) 3
C1 C2 1.381(6) .
C1 C6 1.387(6) .
C2 C3 1.397(7) .
C2 C18 1.491(7) .
C3 C4 1.377(7) .
C4 C5 1.387(7) .
C4 C7 1.538(8) .
C5 C6 1.387(6) .
C6 C28 1.502(7) .
C7 C8 1.446(17) .
C7 C9 1.51(3) .
C7 C10 1.52(2) .
C7 C9 1.549(16) .
C7 C10 1.65(2) .
C7 C8 1.72(2) .
N11 C12 1.334(6) .
N11 C16 1.349(6) .
C12 C13 1.395(7) .
C13 C14 1.371(7) .
C13 N17 1.403(6) .
C14 C15 1.382(7) .
C15 C16 1.369(7) .
N17 C18 1.363(6) .
C18 O19 1.200(6) .
N21 C26 1.344(6) .
N21 C22 1.345(5) .
C22 C23 1.385(6) .
C23 N27 1.388(6) .
C23 C24 1.398(6) .
C24 C25 1.392(7) .
C25 C26 1.374(7) .
N27 C28 1.365(6) .
C28 O29 1.219(6) .
C30 Cl31 1.699(12) .
C30 Cl33 1.752(12) .
C30 Cl32 1.754(12) .
C40 Cl43 1.698(12) .
C40 Cl42 1.748(12) .
C40 Cl41 1.752(13) .
C50 Cl52 1.726(15) .
C50 Cl51 1.732(15) .
C50 Cl53 1.733(16) .
